data_7155003
loop_
_publ_author_name
'Shinde, Anand H.'
'Vidyacharan, Shinde'
'Sharada, Duddu S.'

_publ_section_title
;
 BF3&#x00B7;OEt2 mediated metal-free one-pot sequential multiple
 annulation cascade (SMAC) synthesis of complex and diverse
 tetrahydroisoquinoline fused hybrid molecules.
;
_journal_issue 12
_journal_name_full 'Organic &amp; biomolecular chemistry'
_journal_page_first 3207
_journal_page_last 3211
_journal_paper_doi 10.1039/c6ob00253f
_journal_volume 14
_journal_year 2016
_chemical_formula_moiety 'C24 H20 Br N3'
_chemical_formula_sum 'C24 H20 Br N3'
_chemical_formula_weight 430.35
_chemical_melting_point 483
_chemical_name_systematic 2-Bromo-9,10-dimethyl-6,17c-dihydro-5H-indazolo[2,3-a]isoquinolino[1,2-c]quinoxaline
_space_group_crystal_system monoclinic
_space_group_IT_number 14
_space_group_name_Hall '-P 2yn'
_space_group_name_H-M_alt 'P 1 21/n 1'
_symmetry_space_group_name_Hall '-P 2yn'
_symmetry_space_group_name_H-M 'P 1 21/n 1'
_audit_creation_date 2015-12-07
_audit_creation_method
;
Olex2 1.2
(compiled 2015.09.30 svn.r3233 for OlexSys, GUI svn.r5103)
;
_audit_update_record
;
2015-12-17 deposited with the CCDC.
2016-02-24 downloaded from the CCDC.
;
_cell_angle_alpha 90
_cell_angle_beta 113.032(5)
_cell_angle_gamma 90
_cell_formula_units_Z 4
_cell_length_a 10.1488(5)
_cell_length_b 17.0478(4)
_cell_length_c 12.0520(4)
_cell_measurement_reflns_used 2547
_cell_measurement_temperature 298
_cell_measurement_theta_max 70.6377
_cell_measurement_theta_min 3.9823
_cell_volume 1918.96(14)
_computing_cell_refinement
;
CrysAlisPro, Agilent Technologies,
Version 1.171.35.19 (release 27-10-2011 CrysAlis171 .NET)
(compiled Oct 27 2011,15:02:11)
;
_computing_data_collection
;
CrysAlisPro, Agilent Technologies,
Version 1.171.35.19 (release 27-10-2011 CrysAlis171 .NET)
(compiled Oct 27 2011,15:02:11)
;
_computing_data_reduction
;
CrysAlisPro, Agilent Technologies,
Version 1.171.35.19 (release 27-10-2011 CrysAlis171 .NET)
(compiled Oct 27 2011,15:02:11)
;
_computing_molecular_graphics 'Olex2 (Dolomanov et al., 2009)'
_computing_publication_material 'Olex2 (Dolomanov et al., 2009)'
_computing_structure_refinement 'olex2.refine (Bourhis et al., 2015)'
_computing_structure_solution 'ShelXS (Sheldrick, 2008)'
_diffrn_ambient_temperature 298
_diffrn_detector_area_resol_mean 16.1293
_diffrn_measured_fraction_theta_full 1.00000
_diffrn_measured_fraction_theta_max 1.00000
_diffrn_measurement_details
;
  1 omega  -30.00   33.00   1.0000    1.5000
omega____ theta____ kappa____ phi______ frames
    -      -33.5000   38.0000  -30.0000 63

  2 omega -105.00  -24.00   1.0000    1.5000
omega____ theta____ kappa____ phi______ frames
    -      -33.5000  -12.0000  150.0000 81

  3 omega   35.00  112.00   1.0000    1.5000
omega____ theta____ kappa____ phi______ frames
    -       54.0000   57.0000   60.0000 77

  4 omega   36.00   96.00   1.0000    1.5000
omega____ theta____ kappa____ phi______ frames
    -       54.0000 -125.0000  150.0000 60

  5 omega   33.00   68.00   1.0000    1.5000
omega____ theta____ kappa____ phi______ frames
    -       54.0000   38.0000 -150.0000 35

  6 omega   84.00  123.00   1.0000    1.5000
omega____ theta____ kappa____ phi______ frames
    -       54.0000   77.0000  -90.0000 39

  7 omega   93.00  118.00   1.0000    1.5000
omega____ theta____ kappa____ phi______ frames
    -       54.0000   38.0000 -150.0000 25

  8 omega   37.00   94.00   1.0000    1.5000
omega____ theta____ kappa____ phi______ frames
    -      108.0000  -25.0000  120.0000 57

  9 omega   54.00   79.00   1.0000    1.5000
omega____ theta____ kappa____ phi______ frames
    -      108.0000 -111.0000  -90.0000 25

 10 omega  145.00  172.00   1.0000    1.5000
omega____ theta____ kappa____ phi______ frames
    -      108.0000  111.0000  120.0000 27

 11 omega   92.00  122.00   1.0000    1.5000
omega____ theta____ kappa____ phi______ frames
    -      108.0000   50.0000 -120.0000 30

 12 omega   37.00   68.00   1.0000    1.5000
omega____ theta____ kappa____ phi______ frames
    -      108.0000  -38.0000  -90.0000 31

 13 omega   59.00   98.00   1.0000    1.5000
omega____ theta____ kappa____ phi______ frames
    -      108.0000 -111.0000    0.0000 39

 14 omega   50.00   94.00   1.0000    1.5000
omega____ theta____ kappa____ phi______ frames
    -      108.0000  -25.0000 -180.0000 44

 15 omega   48.00   77.00   1.0000    1.5000
omega____ theta____ kappa____ phi______ frames
    -      108.0000  -25.0000  -86.0000 29

 16 omega   42.00  134.00   1.0000    1.5000
omega____ theta____ kappa____ phi______ frames
    -      108.0000  -77.0000 -180.0000 92
;
_diffrn_measurement_device_type 'SuperNova, Dual, Cu at zero, Eos'
_diffrn_measurement_method '\w scans'
_diffrn_orient_matrix_UB_11 0.1212603000
_diffrn_orient_matrix_UB_12 -0.0299729000
_diffrn_orient_matrix_UB_13 0.1155598000
_diffrn_orient_matrix_UB_21 -0.1042149000
_diffrn_orient_matrix_UB_22 -0.0016099000
_diffrn_orient_matrix_UB_23 0.0647911000
_diffrn_orient_matrix_UB_31 -0.0405162000
_diffrn_orient_matrix_UB_32 -0.0851690000
_diffrn_orient_matrix_UB_33 -0.0419865000
_diffrn_radiation_monochromator mirror
_diffrn_radiation_type 'Cu K\a'
_diffrn_radiation_wavelength 1.5418
_diffrn_reflns_av_R_equivalents 0.0296
_diffrn_reflns_av_unetI/netI 0.0425
_diffrn_reflns_limit_h_max 11
_diffrn_reflns_limit_h_min -9
_diffrn_reflns_limit_k_max 15
_diffrn_reflns_limit_k_min -20
_diffrn_reflns_limit_l_max 14
_diffrn_reflns_limit_l_min -14
_diffrn_reflns_number 6456
_diffrn_reflns_theta_full 70.773526
_diffrn_reflns_theta_max 70.77
_diffrn_reflns_theta_min 3.99
_diffrn_source 'SuperNova (Cu) X-ray Source'
_diffrn_source_current n/a
_diffrn_source_voltage n/a
_exptl_absorpt_coefficient_mu 3.020
_exptl_absorpt_correction_T_max 1.00000
_exptl_absorpt_correction_T_min 0.65879
_exptl_absorpt_correction_type multi-scan
_exptl_absorpt_process_details
;
CrysAlisPro, Agilent Technologies,
Version 1.171.35.19 (release 27-10-2011 CrysAlis171 .NET)
(compiled Oct 27 2011,15:02:11)
Empirical absorption correction using spherical harmonics,
 implemented in SCALE3 ABSPACK scaling algorithm.
;
_exptl_crystal_colour 'light yellow'
_exptl_crystal_colour_modifier light
_exptl_crystal_colour_primary colourless
_exptl_crystal_density_diffrn 1.4895
_exptl_crystal_description block
_exptl_crystal_F_000 879.3894
_exptl_crystal_recrystallization_method 'Re-crystallisation from solvent: Chloroform'
_exptl_crystal_size_max 0.17
_exptl_crystal_size_mid 0.15
_exptl_crystal_size_min 0.15
_refine_diff_density_max 0.697238
_refine_diff_density_min -0.990926
_refine_diff_density_rms 0.090414
_refine_ls_d_res_high 0.816459
_refine_ls_d_res_low 9.296911
_refine_ls_goodness_of_fit_ref 1.048534
_refine_ls_hydrogen_treatment mixed
_refine_ls_matrix_type full
_refine_ls_number_constraints 34
_refine_ls_number_parameters 256
_refine_ls_number_reflns 3237
_refine_ls_number_restraints 0
_refine_ls_restrained_S_all 1.048534
_refine_ls_R_factor_all 0.066179
_refine_ls_R_factor_gt 0.051770
_refine_ls_shift/su_max 0.0000
_refine_ls_shift/su_mean 0.0000
_refine_ls_structure_factor_coef Fsqd
_refine_ls_weighting_details 'w=1/[\s^2^(Fo^2^)+(0.0733P)^2^+0.9875P] where P=(Fo^2^+2Fc^2^)/3'
_refine_ls_weighting_scheme calc
_refine_ls_wR_factor_ref 0.152190
_reflns_Friedel_coverage 0.0
_reflns_limit_h_max 7
_reflns_limit_h_min -11
_reflns_limit_k_max 20
_reflns_limit_k_min 0
_reflns_limit_l_max 14
_reflns_limit_l_min -6
_reflns_number_gt 2534
_reflns_number_total 3237
_reflns_threshold_expression I>=2u(I)
_cod_data_source_file c6ob00253f2.cif
_cod_data_source_block exp_4999
_cod_depositor_comments 'Adding full bibliography for 7155003.cif.'
_cod_original_cell_volume 1918.97(15)
_cod_database_code 7155003
_chemical_oxdiff_formula 'C24 H20 N3 Br'
_reflns_odcompleteness_completeness 89.77
_reflns_odcompleteness_iscentric 1
_reflns_odcompleteness_theta 66.97
_olex2_refinement_description
;
1. Fixed Uiso
 At 1.2 times of:
  All C(H) groups, All C(H,H) groups
 At 1.5 times of:
  All C(H,H,H) groups
2.a Ternary CH refined with riding coordinates:
 C9(H9)
2.b Secondary CH2 refined with riding coordinates:
 C7(H7a,H7b), C8(H8a,H8b)
2.c Aromatic/amide H refined with riding coordinates:
 C2(H2), C3(H3), C6(H6), C13(H13), C14(H14), C15(H15), C16(H16), C19(H19),
 C22(H22)
2.d Idealised Me refined as rotating group:
 C23(H23a,H23b,H23c), C24(H24a,H24b,H24c)
;
_olex2_date_sample_data_collection 1431181998.71
_olex2_submission_special_instructions 'No special instructions were received'

loop_
_space_group_symop_id
_space_group_symop_operation_xyz
1 x,y,z
2 -x+1/2,y+1/2,-z+1/2
3 -x,-y,-z
4 x-1/2,-y-1/2,z-1/2

loop_
_atom_site_label
_atom_site_type_symbol
_atom_site_fract_x
_atom_site_fract_y
_atom_site_fract_z
_atom_site_U_iso_or_equiv
_atom_site_adp_type
_atom_site_occupancy
_atom_site_refinement_flags_posn
Br1 Br 0.22350(7) 0.00434(3) 0.43971(4) 0.0824(3) Uani 1.000000 .
N1 N 0.4194(3) 0.31997(16) 0.2198(2) 0.0429(7) Uani 1.000000 .
N2 N 0.4475(3) 0.31464(16) 0.3402(2) 0.0396(6) Uani 1.000000 .
N3 N 0.5934(3) 0.33029(17) 0.5825(2) 0.0429(7) Uani 1.000000 .
C1 C 0.3244(5) 0.0906(2) 0.5365(3) 0.0560(10) Uani 1.000000 .
C2 C 0.3048(5) 0.1081(3) 0.6410(4) 0.0691(12) Uani 1.000000 .
H2 H 0.2413(5) 0.0790(3) 0.6631(4) 0.0829(15) Uiso 1.000000 R
C3 C 0.3805(5) 0.1691(3) 0.7117(4) 0.0644(11) Uani 1.000000 .
H3 H 0.3696(5) 0.1800(3) 0.7833(4) 0.0773(14) Uiso 1.000000 R
C4 C 0.4729(4) 0.2152(2) 0.6794(3) 0.0486(9) Uani 1.000000 .
C5 C 0.4870(4) 0.1988(2) 0.5707(3) 0.0425(8) Uani 1.000000 .
C6 C 0.4137(4) 0.1358(2) 0.5004(3) 0.0477(9) Uani 1.000000 .
H6 H 0.4247(4) 0.1241(2) 0.4292(3) 0.0572(11) Uiso 1.000000 R
C7 C 0.5539(5) 0.2815(2) 0.7605(3) 0.0565(10) Uani 1.000000 .
H7a H 0.4873(13) 0.3176(4) 0.773(2) 0.0679(12) Uiso 1.000000 R
H7b H 0.6087(16) 0.2617(9) 0.8409(9) 0.0679(12) Uiso 1.000000 R
C8 C 0.6521(4) 0.3260(2) 0.7139(3) 0.0511(9) Uani 1.000000 .
H8a H 0.7448(12) 0.3003(13) 0.7420(12) 0.0613(11) Uiso 1.000000 R
H8b H 0.667(3) 0.3787(4) 0.7469(11) 0.0613(11) Uiso 1.000000 R
C9 C 0.5844(4) 0.25034(19) 0.5322(3) 0.0411(8) Uani 1.000000 .
H9 H 0.6806(4) 0.22749(19) 0.5660(3) 0.0493(9) Uiso 1.000000 R
C10 C 0.5420(4) 0.25828(18) 0.3992(3) 0.0380(7) Uani 1.000000 .
C11 C 0.5823(4) 0.22171(19) 0.3135(3) 0.0403(8) Uani 1.000000 .
C12 C 0.5023(4) 0.2624(2) 0.2046(3) 0.0429(8) Uani 1.000000 .
C13 C 0.5163(4) 0.2403(2) 0.0961(3) 0.0543(10) Uani 1.000000 .
H13 H 0.4641(4) 0.2655(2) 0.0237(3) 0.0652(12) Uiso 1.000000 R
C14 C 0.6075(5) 0.1816(2) 0.1012(3) 0.0608(11) Uani 1.000000 .
H14 H 0.6180(5) 0.1667(2) 0.0309(3) 0.0729(13) Uiso 1.000000 R
C15 C 0.6881(4) 0.1419(2) 0.2102(4) 0.0565(10) Uani 1.000000 .
H15 H 0.7503(4) 0.1020(2) 0.2094(4) 0.0678(12) Uiso 1.000000 R
C16 C 0.6768(4) 0.1607(2) 0.3165(3) 0.0480(9) Uani 1.000000 .
H16 H 0.7292(4) 0.1342(2) 0.3876(3) 0.0576(10) Uiso 1.000000 R
C17 C 0.3945(4) 0.36964(18) 0.4004(3) 0.0383(7) Uani 1.000000 .
C18 C 0.4722(4) 0.37739(19) 0.5250(3) 0.0379(7) Uani 1.000000 .
C19 C 0.4290(4) 0.43701(19) 0.5825(3) 0.0428(8) Uani 1.000000 .
H19 H 0.4800(4) 0.44520(19) 0.6645(3) 0.0514(10) Uiso 1.000000 R
C20 C 0.3119(4) 0.48463(19) 0.5206(3) 0.0449(9) Uani 1.000000 .
C21 C 0.2322(4) 0.4736(2) 0.3972(3) 0.0465(8) Uani 1.000000 .
C22 C 0.2765(4) 0.4155(2) 0.3385(3) 0.0443(8) Uani 1.000000 .
H22 H 0.2258(4) 0.4073(2) 0.2564(3) 0.0531(10) Uiso 1.000000 R
C23 C 0.1029(5) 0.5227(2) 0.3280(4) 0.0650(11) Uani 1.000000 .
H23a H 0.0299(13) 0.5135(14) 0.3584(19) 0.0975(17) Uiso 1.000000 GR
H23b H 0.1290(9) 0.5772(3) 0.337(2) 0.0975(17) Uiso 1.000000 GR
H23c H 0.067(2) 0.5089(13) 0.2441(6) 0.0975(17) Uiso 1.000000 GR
C24 C 0.2713(5) 0.5484(2) 0.5887(4) 0.0587(11) Uani 1.000000 .
H24a H 0.1805(15) 0.5361(9) 0.592(2) 0.0880(16) Uiso 1.000000 GR
H24b H 0.3429(16) 0.5518(11) 0.6692(9) 0.0880(16) Uiso 1.000000 GR
H24c H 0.265(3) 0.5976(4) 0.5483(15) 0.0880(16) Uiso 1.000000 GR

loop_
_atom_site_aniso_label
_atom_site_aniso_U_11
_atom_site_aniso_U_22
_atom_site_aniso_U_33
_atom_site_aniso_U_12
_atom_site_aniso_U_13
_atom_site_aniso_U_23
Br1 0.1131(6) 0.0684(4) 0.0592(3) -0.0290(3) 0.0266(3) 0.0083(2)
N1 0.0472(19) 0.0513(16) 0.0292(12) -0.0008(13) 0.0137(12) 0.0009(11)
N2 0.0415(18) 0.0455(15) 0.0318(13) -0.0010(13) 0.0143(12) -0.0020(11)
N3 0.0427(19) 0.0508(16) 0.0324(13) 0.0022(13) 0.0115(13) -0.0040(11)
C1 0.068(3) 0.053(2) 0.0425(18) -0.0070(19) 0.0168(19) 0.0096(16)
C2 0.084(3) 0.076(3) 0.059(2) -0.003(2) 0.039(2) 0.019(2)
C3 0.087(3) 0.068(3) 0.050(2) 0.008(2) 0.041(2) 0.0113(19)
C4 0.057(3) 0.054(2) 0.0344(16) 0.0090(18) 0.0177(16) 0.0081(14)
C5 0.045(2) 0.0463(18) 0.0338(15) 0.0051(15) 0.0133(15) 0.0066(13)
C6 0.058(3) 0.0489(19) 0.0353(16) 0.0046(17) 0.0175(16) 0.0082(14)
C7 0.070(3) 0.064(2) 0.0342(17) 0.010(2) 0.0195(18) 0.0005(16)
C8 0.049(2) 0.063(2) 0.0332(16) 0.0075(19) 0.0075(16) -0.0058(15)
C9 0.041(2) 0.0457(18) 0.0345(15) 0.0064(15) 0.0128(14) 0.0001(13)
C10 0.039(2) 0.0422(17) 0.0337(15) -0.0014(14) 0.0146(14) 0.0006(13)
C11 0.041(2) 0.0440(17) 0.0393(16) -0.0052(15) 0.0194(15) -0.0040(13)
C12 0.043(2) 0.0491(18) 0.0388(16) -0.0058(16) 0.0190(15) -0.0037(14)
C13 0.063(3) 0.066(2) 0.0406(18) -0.007(2) 0.0274(19) -0.0072(16)
C14 0.074(3) 0.071(3) 0.051(2) -0.010(2) 0.040(2) -0.0158(19)
C15 0.058(3) 0.055(2) 0.069(2) -0.0062(19) 0.039(2) -0.0156(18)
C16 0.050(2) 0.0451(18) 0.055(2) -0.0026(16) 0.0270(18) -0.0039(15)
C17 0.041(2) 0.0402(16) 0.0355(15) -0.0005(14) 0.0166(15) -0.0009(13)
C18 0.037(2) 0.0426(17) 0.0366(15) -0.0025(14) 0.0170(15) -0.0016(13)
C19 0.049(2) 0.0439(18) 0.0406(16) -0.0036(15) 0.0225(16) -0.0031(14)
C20 0.050(2) 0.0393(16) 0.058(2) -0.0037(15) 0.0342(19) -0.0004(15)
C21 0.044(2) 0.0424(18) 0.056(2) 0.0037(16) 0.0225(18) 0.0056(16)
C22 0.040(2) 0.0473(18) 0.0434(17) 0.0012(15) 0.0143(16) 0.0039(14)
C23 0.053(3) 0.060(2) 0.080(3) 0.016(2) 0.024(2) 0.008(2)
C24 0.075(3) 0.048(2) 0.069(2) 0.001(2) 0.045(2) -0.0045(18)

loop_
_atom_type_symbol
_atom_type_scat_dispersion_real
_atom_type_scat_dispersion_imag
_atom_type_scat_source
H 0.00000 0.00000 'International Tables Volume C Table 6.1.1.4 (pp. 500-502)'
C 0.01920 0.00962 'International Tables Volume C Table 6.1.1.4 (pp. 500-502)'
Br -0.67402 1.33011 'International Tables Volume C Table 6.1.1.4 (pp. 500-502)'
N 0.03256 0.01839 'International Tables Volume C Table 6.1.1.4 (pp. 500-502)'

loop_
_geom_angle_atom_site_label_1
_geom_angle_atom_site_label_2
_geom_angle_atom_site_label_3
_geom_angle
C12 N1 N2 102.3(3)
C10 N2 N1 114.6(3)
C17 N2 N1 122.4(3)
C17 N2 C10 122.5(3)
C9 N3 C8 109.4(3)
C18 N3 C8 118.1(3)
C18 N3 C9 115.0(3)
C2 C1 Br1 119.3(3)
C6 C1 Br1 119.9(3)
C6 C1 C2 120.8(4)
H2 C2 C1 120.5(3)
C3 C2 C1 118.9(4)
C3 C2 H2 120.5(2)
H3 C3 C2 119.0(2)
C4 C3 C2 121.9(4)
C4 C3 H3 119.0(2)
C5 C4 C3 118.4(4)
C7 C4 C3 119.9(3)
C7 C4 C5 121.7(3)
C6 C5 C4 119.9(3)
C9 C5 C4 119.1(3)
C9 C5 C6 121.1(3)
C5 C6 C1 120.0(3)
H6 C6 C1 120.0(2)
H6 C6 C5 120.0(2)
H7a C7 C4 109.9(8)
H7b C7 C4 109.9(8)
H7b C7 H7a 103(3)
C8 C7 C4 113.8(3)
C8 C7 H7a 109.9(8)
C8 C7 H7b 109.9(7)
C7 C8 N3 112.1(3)
H8a C8 N3 109.3(8)
H8a C8 C7 109.3(8)
H8b C8 N3 109.3(8)
H8b C8 C7 109.3(8)
H8b C8 H8a 107(3)
C5 C9 N3 110.5(3)
H9 C9 N3 107.69(18)
H9 C9 C5 107.69(18)
C10 C9 N3 107.6(3)
C10 C9 C5 115.5(3)
C10 C9 H9 107.69(19)
C9 C10 N2 118.5(3)
C11 C10 N2 106.4(3)
C11 C10 C9 135.0(3)
C12 C11 C10 103.7(3)
C16 C11 C10 134.8(3)
C16 C11 C12 121.5(3)
C11 C12 N1 113.0(3)
C13 C12 N1 127.5(3)
C13 C12 C11 119.5(3)
H13 C13 C12 121.0(2)
C14 C13 C12 117.9(4)
C14 C13 H13 121.0(2)
H14 C14 C13 118.9(2)
C15 C14 C13 122.3(3)
C15 C14 H14 118.9(2)
H15 C15 C14 119.1(2)
C16 C15 C14 121.7(4)
C16 C15 H15 119.1(2)
C15 C16 C11 117.1(4)
H16 C16 C11 121.5(2)
H16 C16 C15 121.5(2)
C18 C17 N2 116.4(3)
C22 C17 N2 121.5(3)
C22 C17 C18 122.0(3)
C17 C18 N3 119.4(3)
C19 C18 N3 123.9(3)
C19 C18 C17 116.5(3)
H19 C19 C18 119.1(2)
C20 C19 C18 121.9(3)
C20 C19 H19 119.1(2)
C21 C20 C19 120.5(3)
C24 C20 C19 119.1(4)
C24 C20 C21 120.4(3)
C22 C21 C20 118.0(3)
C23 C21 C20 122.0(3)
C23 C21 C22 120.0(3)
C21 C22 C17 120.9(3)
H22 C22 C17 119.53(19)
H22 C22 C21 119.5(2)
H23a C23 C21 109.5
H23b C23 C21 109.5
H23b C23 H23a 109.5
H23c C23 C21 109.5
H23c C23 H23a 109.5
H23c C23 H23b 109.5
H24a C24 C20 109.5
H24b C24 C20 109.5
H24b C24 H24a 109.5
H24c C24 C20 109.5
H24c C24 H24a 109.5
H24c C24 H24b 109.5

loop_
_geom_bond_atom_site_label_1
_geom_bond_atom_site_label_2
_geom_bond_distance
Br1 C1 1.907(4)
N1 N2 1.368(3)
N1 C12 1.351(4)
N2 C10 1.347(4)
N2 C17 1.414(4)
N3 C8 1.459(4)
N3 C9 1.480(4)
N3 C18 1.404(4)
C1 C2 1.383(5)
C1 C6 1.383(5)
C2 H2 0.9300
C2 C3 1.374(6)
C3 H3 0.9300
C3 C4 1.390(5)
C4 C5 1.401(4)
C4 C7 1.510(5)
C5 C6 1.390(5)
C5 C9 1.524(5)
C6 H6 0.9300
C7 H7a 0.9700
C7 H7b 0.9700
C7 C8 1.524(5)
C8 H8a 0.9700
C8 H8b 0.9700
C9 H9 0.9800
C9 C10 1.495(4)
C10 C11 1.398(4)
C11 C12 1.424(5)
C11 C16 1.405(5)
C12 C13 1.421(4)
C13 H13 0.9300
C13 C14 1.348(5)
C14 H14 0.9300
C14 C15 1.419(6)
C15 H15 0.9300
C15 C16 1.368(5)
C16 H16 0.9300
C17 C18 1.403(4)
C17 C22 1.379(4)
C18 C19 1.394(4)
C19 H19 0.9300
C19 C20 1.391(5)
C20 C21 1.401(5)
C20 C24 1.512(5)
C21 C22 1.390(5)
C21 C23 1.505(5)
C22 H22 0.9300
C23 H23a 0.9600
C23 H23b 0.9600
C23 H23c 0.9600
C24 H24a 0.9600
C24 H24b 0.9600
C24 H24c 0.9600
